data_4104796
loop_
_publ_author_name
'Madhab C. Das'
'Parimal K. Bharadwaj'

_publ_section_title
;
 A Porous Coordination Polymer Exhibiting Reversible Single-Crystal to
 Single-Crystal Substitution Reactions at Mn(II) Centers by Nitrile Guest
 Molecules
;
_journal_name_full 'Journal of the American Chemical Society'
_journal_page_first 10942
_journal_page_last 10949
_journal_paper_doi 10.1021/ja9006035
_journal_volume 131
_journal_year 2009
_chemical_formula_sum 'C22 H20 Mn N4 O4'
_chemical_formula_weight 459.36
_chemical_name_systematic
;
 ?
;
_space_group_IT_number 15
_symmetry_cell_setting monoclinic
_symmetry_space_group_name_Hall '-C 2yc'
_symmetry_space_group_name_H-M 'C 1 2/c 1'
_atom_sites_solution_hydrogens geom
_atom_sites_solution_primary direct
_atom_sites_solution_secondary difmap
_audit_creation_method SHELXL-97
_cell_angle_alpha 90.00
_cell_angle_beta 112.937(6)
_cell_angle_gamma 90.00
_cell_formula_units_Z 8
_cell_length_a 18.826(7)
_cell_length_b 14.890(2)
_cell_length_c 16.288(4)
_cell_measurement_temperature 100(1)
_cell_measurement_theta_max 28.4
_cell_measurement_theta_min 2.4
_cell_volume 4205(2)
_computing_cell_refinement 'SAINT 6.45 ( Bruker, 2003)'
_computing_data_collection 'SMART 5.628 (Bruker, 2003)'
_computing_data_reduction 'SAINT 6.45  (Bruker, 2003)'
_computing_molecular_graphics 'Diamond 2.1e'
_computing_structure_refinement 'SHELXL-97 (Sheldrick, 1997)'
_computing_structure_solution SIR-97
_diffrn_ambient_temperature 100(1)
_diffrn_measured_fraction_theta_full 0.990
_diffrn_measured_fraction_theta_max 0.990
_diffrn_measurement_device_type 'Bruker SMART APEX'
_diffrn_measurement_method /w-scans
_diffrn_radiation_monochromator graphite
_diffrn_radiation_source 'fine-focus sealed tube'
_diffrn_radiation_type MoK\a
_diffrn_radiation_wavelength 0.71069
_diffrn_reflns_av_R_equivalents 0.0677
_diffrn_reflns_av_sigmaI/netI 0.0887
_diffrn_reflns_limit_h_max 25
_diffrn_reflns_limit_h_min -20
_diffrn_reflns_limit_k_max 19
_diffrn_reflns_limit_k_min -13
_diffrn_reflns_limit_l_max 21
_diffrn_reflns_limit_l_min -21
_diffrn_reflns_number 13512
_diffrn_reflns_theta_full 28.31
_diffrn_reflns_theta_max 28.31
_diffrn_reflns_theta_min 1.96
_exptl_absorpt_coefficient_mu 0.665
_exptl_absorpt_correction_T_max 0.8897
_exptl_absorpt_correction_T_min 0.8676
_exptl_absorpt_correction_type empirical
_exptl_absorpt_process_details 'SADABAS 2.10 (Bruker 2003)'
_exptl_crystal_colour 'pale yellow'
_exptl_crystal_density_diffrn 1.451
_exptl_crystal_description block
_exptl_crystal_F_000 1896
_exptl_crystal_size_max 0.22
_exptl_crystal_size_mid 0.19
_exptl_crystal_size_min 0.18
_refine_diff_density_max 0.717
_refine_diff_density_min -0.402
_refine_diff_density_rms 0.118
_refine_ls_extinction_method none
_refine_ls_goodness_of_fit_ref 1.047
_refine_ls_hydrogen_treatment constr
_refine_ls_matrix_type full
_refine_ls_number_parameters 234
_refine_ls_number_reflns 5172
_refine_ls_number_restraints 2
_refine_ls_restrained_S_all 1.050
_refine_ls_R_factor_all 0.1072
_refine_ls_R_factor_gt 0.0701
_refine_ls_shift/su_max 0.000
_refine_ls_shift/su_mean 0.000
_refine_ls_structure_factor_coef Fsqd
_refine_ls_weighting_details 'calc w=1/[\s^2^(Fo^2^)+(0.2000P)^2^+0.0000P] where P=(Fo^2^+2Fc^2^)/3'
_refine_ls_weighting_scheme calc
_refine_ls_wR_factor_gt 0.1849
_refine_ls_wR_factor_ref 0.2352
_reflns_number_gt 2925
_reflns_number_total 5172
_reflns_threshold_expression >2sigma(I)
_cod_data_source_file ja9006035_si_002_04.cif
_cod_data_source_block complex4
_cod_database_code 4104796

loop_
_symmetry_equiv_pos_as_xyz
'x, y, z'
'-x, y, -z+1/2'
'x+1/2, y+1/2, z'
'-x+1/2, y+1/2, -z+1/2'
'-x, -y, -z'
'x, -y, z-1/2'
'-x+1/2, -y+1/2, -z'
'x+1/2, -y+1/2, z-1/2'

loop_
_atom_site_label
_atom_site_type_symbol
_atom_site_fract_x
_atom_site_fract_y
_atom_site_fract_z
_atom_site_U_iso_or_equiv
_atom_site_adp_type
_atom_site_occupancy
_atom_site_symmetry_multiplicity
_atom_site_calc_flag
_atom_site_refinement_flags
Mn1 Mn 0.78215(5) 0.11054(6) 0.54992(5) 0.0334(4) Uani 1 1 d .
O4 O 0.7658(3) -0.0436(3) 0.5377(2) 0.0388(11) Uani 1 1 d .
O3 O 0.7908(3) 0.0252(3) 0.6651(3) 0.0407(11) Uani 1 1 d .
C4 C 0.6998(4) -0.2784(4) 0.6345(4) 0.0337(13) Uani 1 1 d .
O1 O 0.8064(3) 0.2370(3) 0.6109(3) 0.0402(11) Uani 1 1 d .
C5 C 0.6980(4) -0.2757(4) 0.7194(4) 0.0389(15) Uani 1 1 d .
H5 H 0.6794 -0.3246 0.7406 0.047 Uiso 1 1 calc R
C8 C 0.7703(4) -0.0442(4) 0.6179(4) 0.0334(13) Uani 1 1 d .
C2 C 0.7480(4) -0.1267(4) 0.6544(4) 0.0353(14) Uani 1 1 d .
O2 O 0.7572(3) 0.1328(3) 0.4142(3) 0.0405(11) Uani 1 1 d .
N2 N 0.9071(3) 0.0945(4) 0.5717(3) 0.0363(12) Uani 1 1 d .
N1 N 0.6754(3) -0.3541(4) 0.5791(3) 0.0414(13) Uani 1 1 d .
NH1 H 0.6782 -0.3539 0.5277 0.050 Uiso 1 1 calc R
C1 C 0.7495(4) -0.1266(4) 0.7395(4) 0.0344(13) Uani 1 1 d .
H1 H 0.7679 -0.0764 0.7756 0.041 Uiso 1 1 calc R
C6 C 0.7241(4) -0.1999(4) 0.7719(4) 0.0335(13) Uani 1 1 d .
C3 C 0.7240(4) -0.2024(4) 0.6029(4) 0.0353(14) Uani 1 1 d .
H3 H 0.7238 -0.2029 0.5457 0.042 Uiso 1 1 calc R
C11 C 0.5621(4) -0.4203(4) 0.5946(4) 0.0391(14) Uani 1 1 d .
C7 C 0.7749(4) 0.3006(4) 0.6349(4) 0.0324(13) Uani 1 1 d .
C14 C 0.6461(4) -0.4314(4) 0.6074(4) 0.0381(14) Uani 1 1 d .
H14A H 0.6769 -0.4426 0.6699 0.046 Uiso 1 1 calc R
H14B H 0.6508 -0.4833 0.5738 0.046 Uiso 1 1 calc R
C12 C 1.0149(5) 0.1408(6) 0.5389(6) 0.067(2) Uani 1 1 d .
H12 H 1.0341 0.1803 0.5083 0.081 Uiso 1 1 calc R
C10 C 1.0304(5) 0.0238(6) 0.6388(5) 0.064(2) Uani 1 1 d .
H10 H 1.0602 -0.0205 0.6769 0.077 Uiso 1 1 calc R
C13 C 0.9369(5) 0.1457(6) 0.5265(5) 0.068(3) Uani 1 1 d .
H13 H 0.9050 0.1862 0.4850 0.082 Uiso 1 1 calc R
C9 C 0.9559(5) 0.0341(5) 0.6263(5) 0.069(3) Uani 1 1 d .
H9 H 0.9366 -0.0037 0.6581 0.083 Uiso 1 1 calc R
C20 C 0.6295(3) 0.9305(3) 0.3393(2) 0.041(4) Uani 1 1 d .
H20A H 0.6798 0.9462 0.3836 0.075 Uiso 1 1 calc R
H20B H 0.5939 0.9794 0.3340 0.075 Uiso 1 1 calc R
C19 C 0.6027(3) 0.850(3) 0.3620(12) 0.038(4) Uani 1 1 d .
C21 C 0.6338(4) 0.9115(4) 0.2552(4) 0.037(3) Uani 1 1 d .
H21 H 0.6574 0.9552 0.2336 0.063 Uiso 1 1 calc R
C22 C 0.6083(3) 0.839(2) 0.2037(3) 0.036(4) Uani 1 1 d .
H22A H 0.5842 0.7929 0.2215 0.055 Uiso 1 1 calc R
H22B H 0.6147 0.8346 0.1500 0.055 Uiso 1 1 calc R
N4 N 0.580(3) 0.782(3) 0.375(3) 0.038(4) Uani 1 1 d .
N3 N 0.6560(3) 0.1214(4) 0.5242(3) 0.035(2) Uani 1 1 d .
C17 C 0.4700(4) 0.1500(4) 0.4010(4) 0.041(6) Uani 1 1 d D
H17 H 0.4175 0.1620 0.3808 0.066 Uiso 1 1 calc R
C15 C 0.5899(3) 0.1276(4) 0.5082(3) 0.036(3) Uani 1 1 d .
C16 C 0.5126(4) 0.1330(4) 0.4929(4) 0.036(4) Uani 1 1 d .
H16A H 0.5042 0.1811 0.5284 0.052 Uiso 1 1 calc R
H16B H 0.4956 0.0771 0.5099 0.052 Uiso 1 1 calc R
C18 C 0.5050(3) 0.1490(3) 0.3420(3) 0.041(3) Uani 1 1 d D
H18A H 0.5575 0.1371 0.3618 0.088 Uiso 1 1 calc R
H18B H 0.4764 0.1602 0.2819 0.088 Uiso 1 1 calc R

loop_
_atom_site_aniso_label
_atom_site_aniso_U_11
_atom_site_aniso_U_22
_atom_site_aniso_U_33
_atom_site_aniso_U_23
_atom_site_aniso_U_13
_atom_site_aniso_U_12
Mn1 0.0533(7) 0.0276(5) 0.0248(5) 0.0017(3) 0.0212(4) 0.0017(4)
O4 0.068(3) 0.033(2) 0.022(2) 0.0010(16) 0.025(2) -0.003(2)
O3 0.068(3) 0.031(2) 0.028(2) 0.0014(17) 0.024(2) -0.006(2)
C4 0.046(3) 0.035(3) 0.027(3) -0.003(2) 0.021(3) 0.001(3)
O1 0.069(3) 0.032(2) 0.026(2) 0.0001(17) 0.025(2) 0.006(2)
C5 0.055(4) 0.032(3) 0.039(3) -0.001(3) 0.028(3) -0.005(3)
C8 0.043(3) 0.028(3) 0.029(3) 0.001(2) 0.014(2) -0.002(3)
C2 0.043(3) 0.035(3) 0.031(3) 0.000(2) 0.018(3) 0.004(3)
O2 0.067(3) 0.038(2) 0.020(2) 0.0063(16) 0.020(2) 0.016(2)
N2 0.049(3) 0.033(3) 0.030(3) -0.003(2) 0.017(2) 0.001(2)
N1 0.063(4) 0.039(3) 0.032(3) -0.012(2) 0.029(3) -0.015(3)
C1 0.049(4) 0.027(3) 0.026(3) -0.002(2) 0.014(3) -0.006(3)
C6 0.045(3) 0.033(3) 0.028(3) -0.005(2) 0.020(3) -0.001(3)
C3 0.054(4) 0.034(3) 0.026(3) -0.001(2) 0.025(3) -0.007(3)
C11 0.061(4) 0.033(3) 0.025(3) -0.010(2) 0.019(3) -0.003(3)
C7 0.048(3) 0.026(3) 0.026(3) -0.007(2) 0.017(2) 0.001(3)
C14 0.061(4) 0.030(3) 0.029(3) -0.011(2) 0.023(3) -0.002(3)
C12 0.064(5) 0.053(5) 0.088(7) 0.032(5) 0.033(5) 0.002(4)
C10 0.060(5) 0.081(6) 0.057(5) 0.038(4) 0.029(4) 0.013(4)
C13 0.062(5) 0.051(5) 0.097(7) 0.031(5) 0.037(5) 0.014(4)
C9 0.067(5) 0.092(7) 0.057(5) 0.032(5) 0.034(4) 0.001(5)
C20 0.057(4) 0.035(4) 0.029(4) -0.005(3) 0.014(3) 0.003(3)
C19 0.055(5) 0.033(5) 0.025(5) -0.003(4) 0.015(4) 0.002(4)
C21 0.054(4) 0.035(4) 0.023(4) -0.005(3) 0.016(3) -0.002(3)
C22 0.047(4) 0.037(4) 0.025(4) 0.007(3) 0.014(3) 0.002(3)
N4 0.048(3) 0.035(3) 0.029(3) -0.010(2) 0.013(2) 0.002(2)
N3 0.044(4) 0.034(5) 0.028(5) -0.005(4) 0.016(4) 0.003(3)
C18 0.055(5) 0.038(5) 0.028(5) -0.004(4) 0.014(4) 0.002(4)
C17 0.057(4) 0.035(4) 0.025(3) -0.005(3) 0.011(3) 0.001(3)
C15 0.049(3) 0.033(3) 0.027(2) -0.006(2) 0.015(2) -0.002(2)
C16 0.047(3) 0.038(3) 0.027(2) -0.004(2) 0.017(2) -0.001(2)

loop_
_atom_type_symbol
_atom_type_description
_atom_type_scat_dispersion_real
_atom_type_scat_dispersion_imag
_atom_type_scat_source
C C 0.0033 0.0016 'International Tables Vol C Tables 4.2.6.8 and 6.1.1.4'
H H 0.0000 0.0000 'International Tables Vol C Tables 4.2.6.8 and 6.1.1.4'
N N 0.0061 0.0033 'International Tables Vol C Tables 4.2.6.8 and 6.1.1.4'
O O 0.0106 0.0060 'International Tables Vol C Tables 4.2.6.8 and 6.1.1.4'
Mn Mn 0.3368 0.7283 'International Tables Vol C Tables 4.2.6.8 and 6.1.1.4'

loop_
_geom_angle_atom_site_label_1
_geom_angle_atom_site_label_2
_geom_angle_atom_site_label_3
_geom_angle
_geom_angle_site_symmetry_1
_geom_angle_site_symmetry_3
O1 Mn1 O2 106.00(17) . .
O1 Mn1 O3 100.57(16) . .
O2 Mn1 O3 153.27(18) . .
O1 Mn1 N3 92.43(13) . .
O2 Mn1 N3 90.34(13) . .
O3 Mn1 N3 85.56(13) . .
O1 Mn1 N2 89.98(18) . .
O2 Mn1 N2 88.48(18) . .
O3 Mn1 N2 94.52(18) . .
N3 Mn1 N2 177.54(14) . .
O1 Mn1 O4 158.38(15) . .
O2 Mn1 O4 95.61(16) . .
O3 Mn1 O4 57.88(14) . .
N3 Mn1 O4 87.70(12) . .
N2 Mn1 O4 90.25(17) . .
O1 Mn1 C8 129.28(18) . .
O2 Mn1 C8 124.47(18) . .
O3 Mn1 C8 28.80(16) . .
N3 Mn1 C8 83.32(14) . .
N2 Mn1 C8 95.56(19) . .
O4 Mn1 C8 29.32(15) . .
C8 O4 Mn1 88.0(4) . .
C8 O3 Mn1 92.8(3) . .
C3 C4 C5 118.7(5) . .
C3 C4 N1 119.2(5) . .
C5 C4 N1 122.0(5) . .
C7 O1 Mn1 141.5(4) . .
C6 C5 C4 119.7(6) . .
C6 C5 H5 120.2 . .
C4 C5 H5 120.2 . .
O3 C8 O4 120.2(5) . .
O3 C8 C2 119.9(5) . .
O4 C8 C2 119.9(5) . .
O3 C8 Mn1 58.3(3) . .
O4 C8 Mn1 62.6(3) . .
C2 C8 Mn1 168.7(4) . .
C3 C2 C1 119.4(6) . .
C3 C2 C8 120.5(5) . .
C1 C2 C8 120.1(5) . .
C7 O2 Mn1 130.0(4) 7_656 .
C13 N2 C9 115.1(6) . .
C13 N2 Mn1 119.6(5) . .
C9 N2 Mn1 125.3(5) . .
C4 N1 C14 120.7(5) . .
C4 N1 NH1 119.6 . .
C14 N1 NH1 119.6 . .
C2 C1 C6 120.7(5) . .
C2 C1 H1 119.6 . .
C6 C1 H1 119.6 . .
C1 C6 C5 120.2(5) . .
C1 C6 C7 120.7(5) . 4_646
C5 C6 C7 119.1(5) . 4_646
C2 C3 C4 121.3(5) . .
C2 C3 H3 119.4 . .
C4 C3 H3 119.4 . .
C12 C11 C10 116.9(7) 3_445 3_445
C12 C11 C14 123.0(6) 3_445 .
C10 C11 C14 120.1(6) 3_445 .
O1 C7 O2 124.0(5) . 7_656
O1 C7 C6 119.1(5) . 4_656
O2 C7 C6 116.9(5) 7_656 4_656
N1 C14 C11 112.3(5) . .
N1 C14 H14A 109.1 . .
C11 C14 H14A 109.1 . .
N1 C14 H14B 109.1 . .
C11 C14 H14B 109.1 . .
H14A C14 H14B 107.9 . .
C11 C12 C13 120.7(7) 3 .
C11 C12 H12 119.6 3 .
C13 C12 H12 119.6 . .
C9 C10 C11 119.4(7) . 3
C9 C10 H10 120.3 . .
C11 C10 H10 120.3 3 .
N2 C13 C12 122.4(7) . .
N2 C13 H13 118.8 . .
C12 C13 H13 118.8 . .
N2 C9 C10 125.4(7) . .
N2 C9 H9 117.3 . .
C10 C9 H9 117.3 . .
C19 C20 C21 104.2(8) . .
C19 C20 H20A 110.9 . .
C21 C20 H20A 111.0 . .
C19 C20 H20B 110.8 . .
C21 C20 H20B 110.9 . .
H20A C20 H20B 108.9 . .
N4 C19 C20 175.3(15) . .
C22 C21 C20 128.3(11) . .
C22 C21 H21 115.9 . .
C20 C21 H21 115.8 . .
C21 C22 H22A 120.0 . .
C21 C22 H22B 120.0 . .
H22A C22 H22B 120.0 . .
C15 N3 Mn1 178.0(4) . .
C18 C17 C16 120.9(7) . .
C18 C17 H17 119.6 . .
C16 C17 H17 119.6 . .
N3 C15 C16 177.5(6) . .
C15 C16 C17 108.9(6) . .
C15 C16 H16A 109.9 . .
C17 C16 H16A 109.9 . .
C15 C16 H16B 109.9 . .
C17 C16 H16B 109.9 . .
H16A C16 H16B 108.3 . .
C17 C18 H18A 120.0 . .
C17 C18 H18B 120.0 . .
H18A C18 H18B 120.0 . .

loop_
_geom_bond_atom_site_label_1
_geom_bond_atom_site_label_2
_geom_bond_distance
_geom_bond_site_symmetry_2
Mn1 O1 2.095(4) .
Mn1 O2 2.099(4) .
Mn1 O3 2.219(4) .
Mn1 N3 2.251(6) .
Mn1 N2 2.251(5) .
Mn1 O4 2.314(5) .
Mn1 C8 2.604(6) .
O4 C8 1.276(7) .
O3 C8 1.256(7) .
C4 C3 1.390(8) .
C4 C5 1.398(8) .
C4 N1 1.404(8) .
O1 C7 1.257(7) .
C5 C6 1.385(8) .
C5 H5 0.9300 .
C8 C2 1.495(8) .
C2 C3 1.373(9) .
C2 C1 1.375(8) .
O2 C7 1.270(7) 7_656
N2 C13 1.326(10) .
N2 C9 1.345(10) .
N1 C14 1.429(8) .
N1 NH1 0.8600 .
C1 C6 1.376(8) .
C1 H1 0.9300 .
C6 C7 1.512(7) 4_646
C3 H3 0.9300 .
C11 C12 1.347(10) 3_445
C11 C10 1.379(10) 3_445
C11 C14 1.520(9) .
C7 O2 1.270(7) 7_656
C7 C6 1.512(7) 4_656
C14 H14A 0.9700 .
C14 H14B 0.9700 .
C12 C11 1.347(10) 3
C12 C13 1.403(12) .
C12 H12 0.9300 .
C10 C9 1.345(11) .
C10 C11 1.379(10) 3
C10 H10 0.9300 .
C13 H13 0.9300 .
C9 H9 0.9300 .
C20 C19 1.41(4) .
C20 C21 1.432(12) .
C20 H20A 0.9700 .
C20 H20B 0.9700 .
C19 N4 1.15(6) .
C21 C22 1.34(2) .
C21 H21 0.9300 .
C22 H22A 0.9300 .
C22 H22B 0.9300 .
N3 C15 1.171(8) .
C17 C18 1.361(9) .
C17 C16 1.419(9) .
C17 H17 0.9300 .
C15 C16 1.370(10) .
C16 H16A 0.9700 .
C16 H16B 0.9700 .
C18 H18A 0.9300 .
C18 H18B 0.9300 .

loop_
_geom_torsion_atom_site_label_1
_geom_torsion_atom_site_label_2
_geom_torsion_atom_site_label_3
_geom_torsion_atom_site_label_4
_geom_torsion
_geom_torsion_site_symmetry_1
_geom_torsion_site_symmetry_4
O1 Mn1 O4 C8 10.4(7) . .
O2 Mn1 O4 C8 -170.5(4) . .
O3 Mn1 O4 C8 5.8(3) . .
N3 Mn1 O4 C8 -80.4(3) . .
N2 Mn1 O4 C8 101.0(4) . .
O1 Mn1 O3 C8 175.9(4) . .
O2 Mn1 O3 C8 2.3(6) . .
N3 Mn1 O3 C8 84.2(4) . .
N2 Mn1 O3 C8 -93.3(4) . .
O4 Mn1 O3 C8 -5.9(3) . .
O2 Mn1 O1 C7 95.1(6) . .
O3 Mn1 O1 C7 -81.9(6) . .
N3 Mn1 O1 C7 4.1(6) . .
N2 Mn1 O1 C7 -176.5(6) . .
O4 Mn1 O1 C7 -85.8(8) . .
C8 Mn1 O1 C7 -79.3(7) . .
C3 C4 C5 C6 -3.5(10) . .
N1 C4 C5 C6 178.8(6) . .
Mn1 O3 C8 O4 10.5(6) . .
Mn1 O3 C8 C2 -167.0(5) . .
Mn1 O4 C8 O3 -10.0(6) . .
Mn1 O4 C8 C2 167.4(5) . .
O1 Mn1 C8 O3 -5.3(5) . .
O2 Mn1 C8 O3 -178.8(3) . .
N3 Mn1 C8 O3 -92.9(4) . .
N2 Mn1 C8 O3 89.3(4) . .
O4 Mn1 C8 O3 169.8(6) . .
O1 Mn1 C8 O4 -175.1(3) . .
O2 Mn1 C8 O4 11.4(4) . .
O3 Mn1 C8 O4 -169.8(6) . .
N3 Mn1 C8 O4 97.2(3) . .
N2 Mn1 C8 O4 -80.5(4) . .
O1 Mn1 C8 C2 79(2) . .
O2 Mn1 C8 C2 -94(2) . .
O3 Mn1 C8 C2 85(2) . .
N3 Mn1 C8 C2 -8(2) . .
N2 Mn1 C8 C2 174(2) . .
O4 Mn1 C8 C2 -106(2) . .
O3 C8 C2 C3 178.6(6) . .
O4 C8 C2 C3 1.2(9) . .
Mn1 C8 C2 C3 101(2) . .
O3 C8 C2 C1 0.3(9) . .
O4 C8 C2 C1 -177.2(6) . .
Mn1 C8 C2 C1 -78(2) . .
O1 Mn1 O2 C7 -32.9(6) . 7_656
O3 Mn1 O2 C7 140.5(5) . 7_656
N3 Mn1 O2 C7 59.7(6) . 7_656
N2 Mn1 O2 C7 -122.4(6) . 7_656
O4 Mn1 O2 C7 147.4(6) . 7_656
C8 Mn1 O2 C7 141.9(5) . 7_656
O1 Mn1 N2 C13 -68.9(6) . .
O2 Mn1 N2 C13 37.1(6) . .
O3 Mn1 N2 C13 -169.5(6) . .
O4 Mn1 N2 C13 132.7(6) . .
C8 Mn1 N2 C13 161.6(6) . .
O1 Mn1 N2 C9 113.2(6) . .
O2 Mn1 N2 C9 -140.8(7) . .
O3 Mn1 N2 C9 12.6(7) . .
O4 Mn1 N2 C9 -45.2(6) . .
C8 Mn1 N2 C9 -16.3(7) . .
C3 C4 N1 C14 -176.4(6) . .
C5 C4 N1 C14 1.3(9) . .
C3 C2 C1 C6 -2.8(9) . .
C8 C2 C1 C6 175.6(6) . .
C2 C1 C6 C5 1.2(10) . .
C2 C1 C6 C7 -179.4(6) . 4_646
C4 C5 C6 C1 2.0(10) . .
C4 C5 C6 C7 -177.4(5) . 4_646
C1 C2 C3 C4 1.2(10) . .
C8 C2 C3 C4 -177.2(6) . .
C5 C4 C3 C2 2.0(10) . .
N1 C4 C3 C2 179.7(6) . .
Mn1 O1 C7 O2 -90.4(8) . 7_656
Mn1 O1 C7 C6 90.7(7) . 4_656
C4 N1 C14 C11 80.5(7) . .
C12 C11 C14 N1 19.4(9) 3_445 .
C10 C11 C14 N1 -162.7(7) 3_445 .
C9 N2 C13 C12 -3.8(13) . .
Mn1 N2 C13 C12 178.1(7) . .
C11 C12 C13 N2 3.7(15) 3 .
C13 N2 C9 C10 1.3(13) . .
Mn1 N2 C9 C10 179.3(7) . .
C11 C10 C9 N2 1.4(15) 3 .
C19 C20 C21 C22 8(3) . .
C18 C17 C16 C15 6.9(8) . .
